data_7236519
loop_
_publ_author_name
'Wang, Tao'
'Zhu, Rong-Rong'
'Zhang, Xiao-Feng'
'Yan, Tong'
'Wang, Quan'
'Feng, Jing'
'Zhou, Jie'
'Du, Lin'
'Zhao, Qi-Hua'

_publ_section_title
;
 Assembly of a series of zinc coordination polymers based on
 5-functionalized isophthalic acids and dipyridyl
;
_journal_issue 14
_journal_name_full 'RSC Advances'
_journal_page_first 7428
_journal_paper_doi 10.1039/C7RA12874F
_journal_volume 8
_journal_year 2018
_chemical_formula_moiety 'C19 H19 N O5 Zn'
_chemical_formula_sum 'C19 H19 N O5 Zn'
_chemical_formula_weight 406.72
_space_group_crystal_system monoclinic
_space_group_IT_number 15
_space_group_name_Hall '-C 2yc'
_space_group_name_H-M_alt 'C 1 2/c 1'
_atom_sites_solution_hydrogens geom
_audit_creation_method SHELXL-2014
_audit_update_record
;
2018-02-08 deposited with the CCDC.
2018-02-09 downloaded from the CCDC.
;
_cell_angle_alpha 90
_cell_angle_beta 94.9500(10)
_cell_angle_gamma 90
_cell_formula_units_Z 8
_cell_length_a 16.6370(16)
_cell_length_b 9.2945(9)
_cell_length_c 24.212(2)
_cell_measurement_reflns_used 3837
_cell_measurement_temperature 293(2)
_cell_measurement_theta_max 26.54
_cell_measurement_theta_min 2.51
_cell_volume 3730.0(6)
_computing_cell_refinement 'Bruker SMART'
_computing_data_collection 'Bruker SMART'
_computing_data_reduction 'Bruker SAINT'
_computing_structure_refinement 'SHELXL-2014 (Sheldrick, 2014)'
_computing_structure_solution 'SHELXL-2014 (Sheldrick, 2014)'
_diffrn_ambient_temperature 293(2)
_diffrn_measured_fraction_theta_full 0.970
_diffrn_measured_fraction_theta_max 0.995
_diffrn_measurement_device_type 'CCD area detector'
_diffrn_measurement_method 'phi and omega scans'
_diffrn_radiation_type MoK\a
_diffrn_radiation_wavelength 0.71073
_diffrn_reflns_av_R_equivalents 0.0272
_diffrn_reflns_av_unetI/netI 0.0289
_diffrn_reflns_Laue_measured_fraction_full 0.970
_diffrn_reflns_Laue_measured_fraction_max 0.995
_diffrn_reflns_limit_h_max 19
_diffrn_reflns_limit_h_min -14
_diffrn_reflns_limit_k_max 11
_diffrn_reflns_limit_k_min -10
_diffrn_reflns_limit_l_max 28
_diffrn_reflns_limit_l_min -27
_diffrn_reflns_number 10170
_diffrn_reflns_point_group_measured_fraction_full 0.970
_diffrn_reflns_point_group_measured_fraction_max 0.995
_diffrn_reflns_theta_full 25.242
_diffrn_reflns_theta_max 24.994
_diffrn_reflns_theta_min 2.458
_diffrn_source 'sealed tube'
_exptl_absorpt_coefficient_mu 1.345
_exptl_crystal_colour colourless
_exptl_crystal_density_diffrn 1.449
_exptl_crystal_description block
_exptl_crystal_F_000 1680
_exptl_crystal_size_max 0.30
_exptl_crystal_size_mid 0.29
_exptl_crystal_size_min 0.27
_refine_diff_density_max 0.448
_refine_diff_density_min -0.317
_refine_diff_density_rms 0.056
_refine_ls_extinction_method none
_refine_ls_goodness_of_fit_ref 1.065
_refine_ls_hydrogen_treatment constr
_refine_ls_matrix_type full
_refine_ls_number_parameters 236
_refine_ls_number_reflns 3278
_refine_ls_number_restraints 0
_refine_ls_restrained_S_all 1.065
_refine_ls_R_factor_all 0.0403
_refine_ls_R_factor_gt 0.0321
_refine_ls_shift/su_max 0.000
_refine_ls_shift/su_mean 0.000
_refine_ls_structure_factor_coef Fsqd
_refine_ls_weighting_details 'w=1/[\s^2^(Fo^2^)+(0.0487P)^2^+1.1683P] where P=(Fo^2^+2Fc^2^)/3'
_refine_ls_weighting_scheme calc
_refine_ls_wR_factor_gt 0.0809
_refine_ls_wR_factor_ref 0.0848
_reflns_Friedel_coverage 0.000
_reflns_number_gt 2755
_reflns_number_total 3295
_reflns_threshold_expression 'I > 2\s(I)'
_cod_data_source_file c7ra12874f2.cif
_cod_data_source_block 8
_cod_original_sg_symbol_H-M 'C 2/c'
_cod_database_code 7236519
_shelx_space_group_comment
;
The symmetry employed for this shelxl refinement is uniquely defined
by the following loop, which should always be used as a source of
symmetry information in preference to the above space-group names.
They are only intended as comments.
;
_shelxl_version_number 2014-3

loop_
_space_group_symop_operation_xyz
'x, y, z'
'-x, y, -z+1/2'
'x+1/2, y+1/2, z'
'-x+1/2, y+1/2, -z+1/2'
'-x, -y, -z'
'x, -y, z-1/2'
'-x+1/2, -y+1/2, -z'
'x+1/2, -y+1/2, z-1/2'

loop_
_atom_site_label
_atom_site_type_symbol
_atom_site_fract_x
_atom_site_fract_y
_atom_site_fract_z
_atom_site_U_iso_or_equiv
_atom_site_adp_type
_atom_site_occupancy
_atom_site_site_symmetry_order
_atom_site_calc_flag
_atom_site_refinement_flags_posn
_atom_site_refinement_flags_adp
Zn1 Zn 0.06277(2) 0.46866(3) 0.18745(2) 0.02950(11) Uani 1 1 d . .
O2 O -0.10815(11) 0.56643(19) 0.24402(7) 0.0389(4) Uani 1 1 d . .
O3 O -0.35665(11) 0.8254(2) 0.17980(7) 0.0455(5) Uani 1 1 d . .
O1 O -0.05169(9) 0.41756(19) 0.18628(7) 0.0362(4) Uani 1 1 d . .
C13 C -0.10537(14) 0.5068(3) 0.19709(10) 0.0308(5) Uani 1 1 d . .
O5 O -0.21545(12) 0.4590(3) 0.00743(8) 0.0617(6) Uani 1 1 d . .
C7 C -0.16939(15) 0.5442(3) 0.15255(10) 0.0327(6) Uani 1 1 d . .
O4 O -0.41451(12) 0.7931(2) 0.09486(8) 0.0548(5) Uani 1 1 d . .
N1 N 0.05319(12) 0.6386(2) 0.13357(8) 0.0337(5) Uani 1 1 d . .
C11 C -0.22491(17) 0.5203(3) 0.05768(11) 0.0430(7) Uani 1 1 d . .
C6 C 0.00903(16) 1.0013(3) 0.02707(11) 0.0387(6) Uani 1 1 d . .
H6 H 0.0129 1.0910 0.0441 0.046 Uiso 1 1 calc R U
C12 C -0.16569(16) 0.4866(3) 0.10002(11) 0.0390(6) Uani 1 1 d . .
H12 H -0.1236 0.4252 0.0930 0.047 Uiso 1 1 calc R U
C8 C -0.23232(14) 0.6371(3) 0.16323(10) 0.0341(6) Uani 1 1 d . .
H8 H -0.2348 0.6762 0.1984 0.041 Uiso 1 1 calc R U
C9 C -0.29103(14) 0.6704(3) 0.12107(10) 0.0340(6) Uani 1 1 d . .
C14 C -0.35993(16) 0.7698(3) 0.13143(11) 0.0386(6) Uani 1 1 d . .
C10 C -0.28700(15) 0.6131(3) 0.06831(10) 0.0414(6) Uani 1 1 d . .
H10 H -0.3261 0.6371 0.0400 0.050 Uiso 1 1 calc R U
C3 C 0.02358(15) 0.8741(3) 0.06257(10) 0.0361(6) Uani 1 1 d . .
C4 C 0.04686(19) 0.8915(3) 0.11855(11) 0.0490(7) Uani 1 1 d . .
H4 H 0.0531 0.9835 0.1335 0.059 Uiso 1 1 calc R U
C5 C 0.06070(18) 0.7735(3) 0.15191(11) 0.0473(7) Uani 1 1 d . .
H5 H 0.0762 0.7884 0.1893 0.057 Uiso 1 1 calc R U
C2 C 0.01587(18) 0.7336(3) 0.04349(11) 0.0486(7) Uani 1 1 d . .
H2 H 0.0001 0.7161 0.0063 0.058 Uiso 1 1 calc R U
C1 C 0.03136(18) 0.6204(3) 0.07926(10) 0.0458(7) Uani 1 1 d . .
H1 H 0.0265 0.5273 0.0653 0.055 Uiso 1 1 calc R U
C15 C -0.2793(2) 0.4799(4) -0.03504(12) 0.0613(9) Uani 1 1 d . .
H15A H -0.2876 0.5821 -0.0413 0.074 Uiso 1 1 calc R U
H15B H -0.3288 0.4397 -0.0232 0.074 Uiso 1 1 calc R U
C16 C -0.26025(19) 0.4099(5) -0.08763(12) 0.0654(9) Uani 1 1 d . .
H16A H -0.2535 0.3071 -0.0820 0.078 Uiso 1 1 calc R U
H16B H -0.2104 0.4486 -0.0995 0.078 Uiso 1 1 calc R U
C17 C -0.3308(2) 0.4391(5) -0.13259(14) 0.0810(12) Uani 1 1 d . .
H17A H -0.3768 0.3820 -0.1237 0.097 Uiso 1 1 calc R U
H17B H -0.3461 0.5395 -0.1302 0.097 Uiso 1 1 calc R U
C18 C -0.3153(2) 0.4088(5) -0.18972(15) 0.0846(12) Uani 1 1 d . .
H18A H -0.3064 0.3064 -0.1940 0.102 Uiso 1 1 calc R U
H18B H -0.2669 0.4590 -0.1985 0.102 Uiso 1 1 calc R U
C19 C -0.3858(3) 0.4561(5) -0.22942(18) 0.1072(17) Uani 1 1 d . .
H19A H -0.3780 0.4223 -0.2661 0.161 Uiso 1 1 calc R U
H19B H -0.3890 0.5592 -0.2297 0.161 Uiso 1 1 calc R U
H19C H -0.4349 0.4167 -0.2177 0.161 Uiso 1 1 calc R U

loop_
_atom_site_aniso_label
_atom_site_aniso_U_11
_atom_site_aniso_U_22
_atom_site_aniso_U_33
_atom_site_aniso_U_23
_atom_site_aniso_U_13
_atom_site_aniso_U_12
Zn1 0.02794(17) 0.03234(18) 0.02752(17) 0.00211(11) -0.00164(11) 0.00509(11)
O2 0.0418(11) 0.0444(10) 0.0290(10) -0.0030(8) -0.0062(8) 0.0104(8)
O3 0.0412(11) 0.0517(11) 0.0433(11) -0.0051(9) 0.0015(8) 0.0185(9)
O1 0.0254(9) 0.0359(9) 0.0458(10) -0.0048(8) -0.0053(7) 0.0047(8)
C13 0.0253(13) 0.0312(13) 0.0357(14) 0.0033(10) 0.0013(10) -0.0013(10)
O5 0.0507(13) 0.1004(18) 0.0318(11) -0.0220(11) -0.0085(9) 0.0268(12)
C7 0.0271(13) 0.0384(14) 0.0321(13) 0.0008(10) 0.0003(10) 0.0053(10)
O4 0.0467(12) 0.0516(12) 0.0620(13) -0.0092(10) -0.0195(10) 0.0204(10)
N1 0.0373(12) 0.0333(11) 0.0295(11) 0.0034(9) -0.0019(9) 0.0027(9)
C11 0.0384(16) 0.0586(18) 0.0311(14) -0.0084(12) -0.0027(12) 0.0101(13)
C6 0.0406(16) 0.0346(13) 0.0401(14) 0.0046(11) -0.0001(12) -0.0005(11)
C12 0.0303(14) 0.0495(16) 0.0365(14) -0.0081(12) -0.0013(11) 0.0108(12)
C8 0.0343(14) 0.0374(14) 0.0302(13) -0.0015(10) -0.0001(10) 0.0052(11)
C9 0.0288(13) 0.0363(14) 0.0361(13) 0.0002(11) -0.0011(10) 0.0061(11)
C14 0.0342(14) 0.0348(14) 0.0459(15) 0.0015(12) -0.0026(12) 0.0039(11)
C10 0.0357(14) 0.0528(17) 0.0338(14) -0.0034(12) -0.0073(11) 0.0102(12)
C3 0.0378(14) 0.0370(15) 0.0329(13) 0.0048(11) -0.0011(11) 0.0000(11)
C4 0.074(2) 0.0329(16) 0.0381(15) 0.0001(12) -0.0061(14) -0.0042(14)
C5 0.069(2) 0.0415(16) 0.0292(14) 0.0013(12) -0.0074(13) -0.0016(14)
C2 0.070(2) 0.0405(16) 0.0322(14) 0.0042(12) -0.0103(13) 0.0039(14)
C1 0.0676(19) 0.0335(15) 0.0345(14) 0.0016(11) -0.0055(13) 0.0041(13)
C15 0.054(2) 0.089(2) 0.0381(17) -0.0087(16) -0.0116(14) 0.0126(17)
C16 0.056(2) 0.098(3) 0.0417(18) -0.0143(17) 0.0017(15) -0.0049(19)
C17 0.074(3) 0.122(3) 0.046(2) -0.011(2) -0.0047(18) -0.007(2)
C18 0.091(3) 0.104(3) 0.057(2) -0.007(2) -0.002(2) -0.003(3)
C19 0.123(4) 0.129(4) 0.063(3) 0.004(3) -0.026(3) 0.032(3)

loop_
_atom_type_symbol
_atom_type_description
_atom_type_scat_dispersion_real
_atom_type_scat_dispersion_imag
_atom_type_scat_source
C C 0.0033 0.0016 'International Tables Vol C Tables 4.2.6.8 and 6.1.1.4'
H H 0.0000 0.0000 'International Tables Vol C Tables 4.2.6.8 and 6.1.1.4'
N N 0.0061 0.0033 'International Tables Vol C Tables 4.2.6.8 and 6.1.1.4'
O O 0.0106 0.0060 'International Tables Vol C Tables 4.2.6.8 and 6.1.1.4'
Zn Zn 0.2839 1.4301 'International Tables Vol C Tables 4.2.6.8 and 6.1.1.4'

loop_
_geom_angle_atom_site_label_1
_geom_angle_atom_site_label_2
_geom_angle_atom_site_label_3
_geom_angle
_geom_angle_site_symmetry_1
_geom_angle_site_symmetry_3
O3 Zn1 O1 121.25(8) 3_545 .
O3 Zn1 O2 100.42(8) 3_545 2
O1 Zn1 O2 114.99(7) . 2
O3 Zn1 N1 119.54(8) 3_545 .
O1 Zn1 N1 98.95(8) . .
O2 Zn1 N1 100.54(7) 2 .
C13 O2 Zn1 120.58(15) . 2
C14 O3 Zn1 113.34(15) . 3_455
C13 O1 Zn1 122.76(16) . .
O1 C13 O2 123.6(2) . .
O1 C13 C7 118.5(2) . .
O2 C13 C7 117.9(2) . .
C11 O5 C15 116.7(2) . .
C12 C7 C8 120.1(2) . .
C12 C7 C13 119.2(2) . .
C8 C7 C13 120.7(2) . .
C5 N1 C1 117.0(2) . .
C5 N1 Zn1 120.94(17) . .
C1 N1 Zn1 121.77(17) . .
O5 C11 C10 124.8(2) . .
O5 C11 C12 115.6(2) . .
C10 C11 C12 119.6(2) . .
C6 C6 C3 125.3(3) 5_575 .
C6 C6 H6 117.4 5_575 .
C3 C6 H6 117.4 . .
C7 C12 C11 120.2(2) . .
C7 C12 H12 119.9 . .
C11 C12 H12 119.9 . .
C9 C8 C7 119.6(2) . .
C9 C8 H8 120.2 . .
C7 C8 H8 120.2 . .
C8 C9 C10 120.3(2) . .
C8 C9 C14 120.8(2) . .
C10 C9 C14 119.0(2) . .
O4 C14 O3 124.0(2) . .
O4 C14 C9 120.7(2) . .
O3 C14 C9 115.3(2) . .
C11 C10 C9 120.3(2) . .
C11 C10 H10 119.9 . .
C9 C10 H10 119.9 . .
C4 C3 C2 116.5(2) . .
C4 C3 C6 119.7(2) . .
C2 C3 C6 123.8(2) . .
C5 C4 C3 120.1(3) . .
C5 C4 H4 119.9 . .
C3 C4 H4 119.9 . .
N1 C5 C4 123.4(2) . .
N1 C5 H5 118.3 . .
C4 C5 H5 118.3 . .
C1 C2 C3 120.3(2) . .
C1 C2 H2 119.9 . .
C3 C2 H2 119.9 . .
N1 C1 C2 122.8(2) . .
N1 C1 H1 118.6 . .
C2 C1 H1 118.6 . .
O5 C15 C16 110.9(3) . .
O5 C15 H15A 109.5 . .
C16 C15 H15A 109.5 . .
O5 C15 H15B 109.5 . .
C16 C15 H15B 109.5 . .
H15A C15 H15B 108.0 . .
C15 C16 C17 108.6(3) . .
C15 C16 H16A 110.0 . .
C17 C16 H16A 110.0 . .
C15 C16 H16B 110.0 . .
C17 C16 H16B 110.0 . .
H16A C16 H16B 108.4 . .
C18 C17 C16 116.5(3) . .
C18 C17 H17A 108.2 . .
C16 C17 H17A 108.2 . .
C18 C17 H17B 108.2 . .
C16 C17 H17B 108.2 . .
H17A C17 H17B 107.3 . .
C17 C18 C19 110.8(4) . .
C17 C18 H18A 109.5 . .
C19 C18 H18A 109.5 . .
C17 C18 H18B 109.5 . .
C19 C18 H18B 109.5 . .
H18A C18 H18B 108.1 . .
C18 C19 H19A 109.5 . .
C18 C19 H19B 109.5 . .
H19A C19 H19B 109.5 . .
C18 C19 H19C 109.5 . .
H19A C19 H19C 109.5 . .
H19B C19 H19C 109.5 . .

loop_
_geom_bond_atom_site_label_1
_geom_bond_atom_site_label_2
_geom_bond_distance
_geom_bond_site_symmetry_2
Zn1 O3 1.9094(17) 3_545
Zn1 O1 1.9605(16) .
Zn1 O2 1.9831(17) 2
Zn1 N1 2.0458(19) .
O2 C13 1.269(3) .
O2 Zn1 1.9831(17) 2
O3 C14 1.277(3) .
O3 Zn1 1.9095(17) 3_455
O1 C13 1.263(3) .
C13 C7 1.490(3) .
O5 C11 1.365(3) .
O5 C15 1.426(3) .
C7 C12 1.386(3) .
C7 C8 1.398(3) .
O4 C14 1.232(3) .
N1 C5 1.333(3) .
N1 C1 1.344(3) .
C11 C10 1.387(4) .
C11 C12 1.395(4) .
C6 C6 1.319(5) 5_575
C6 C3 1.470(4) .
C6 H6 0.9300 .
C12 H12 0.9300 .
C8 C9 1.386(3) .
C8 H8 0.9300 .
C9 C10 1.391(3) .
C9 C14 1.510(3) .
C10 H10 0.9300 .
C3 C4 1.387(3) .
C3 C2 1.387(4) .
C4 C5 1.370(4) .
C4 H4 0.9300 .
C5 H5 0.9300 .
C2 C1 1.373(4) .
C2 H2 0.9300 .
C1 H1 0.9300 .
C15 C16 1.488(4) .
C15 H15A 0.9700 .
C15 H15B 0.9700 .
C16 C17 1.555(5) .
C16 H16A 0.9700 .
C16 H16B 0.9700 .
C17 C18 1.456(5) .
C17 H17A 0.9700 .
C17 H17B 0.9700 .
C18 C19 1.515(5) .
C18 H18A 0.9700 .
C18 H18B 0.9700 .
C19 H19A 0.9600 .
C19 H19B 0.9600 .
C19 H19C 0.9600 .

loop_
_geom_torsion_atom_site_label_1
_geom_torsion_atom_site_label_2
_geom_torsion_atom_site_label_3
_geom_torsion_atom_site_label_4
_geom_torsion
_geom_torsion_site_symmetry_1
Zn1 O1 C13 O2 -63.9(3) .
Zn1 O1 C13 C7 116.4(2) .
Zn1 O2 C13 O1 -27.8(3) 2
Zn1 O2 C13 C7 151.90(17) 2
O1 C13 C7 C12 -3.6(4) .
O2 C13 C7 C12 176.7(2) .
O1 C13 C7 C8 176.9(2) .
O2 C13 C7 C8 -2.8(4) .
C15 O5 C11 C10 -7.4(5) .
C15 O5 C11 C12 173.8(3) .
C8 C7 C12 C11 -0.3(4) .
C13 C7 C12 C11 -179.9(2) .
O5 C11 C12 C7 179.5(3) .
C10 C11 C12 C7 0.7(4) .
C12 C7 C8 C9 0.3(4) .
C13 C7 C8 C9 179.8(2) .
C7 C8 C9 C10 -0.6(4) .
C7 C8 C9 C14 179.7(2) .
Zn1 O3 C14 O4 -7.7(4) 3_455
Zn1 O3 C14 C9 172.33(17) 3_455
C8 C9 C14 O4 -175.9(3) .
C10 C9 C14 O4 4.4(4) .
C8 C9 C14 O3 4.0(4) .
C10 C9 C14 O3 -175.6(2) .
O5 C11 C10 C9 -179.7(3) .
C12 C11 C10 C9 -1.0(4) .
C8 C9 C10 C11 1.0(4) .
C14 C9 C10 C11 -179.3(2) .
C6 C6 C3 C4 176.2(3) 5_575
C6 C6 C3 C2 -3.5(5) 5_575
C2 C3 C4 C5 -0.2(4) .
C6 C3 C4 C5 -179.9(3) .
C1 N1 C5 C4 0.5(4) .
Zn1 N1 C5 C4 -173.2(2) .
C3 C4 C5 N1 0.1(5) .
C4 C3 C2 C1 -0.3(4) .
C6 C3 C2 C1 179.3(3) .
C5 N1 C1 C2 -1.0(4) .
Zn1 N1 C1 C2 172.6(2) .
C3 C2 C1 N1 1.0(5) .
C11 O5 C15 C16 178.9(3) .
O5 C15 C16 C17 -178.7(3) .
C15 C16 C17 C18 166.0(4) .
C16 C17 C18 C19 -174.3(4) .
